data_7249896
loop_
_publ_author_name
'Bear, Joseph C.'
'Rosu-Finsen, Alexander'
'Cockcroft, Jeremy Karl'

_publ_section_title
;
 Non-covalent interactions in solid para-C6F4Cl2 and C6F5Cl
;
_journal_name_full CrystEngComm
_journal_paper_doi 10.1039/D4CE01192A
_journal_year 2025
_chemical_formula_moiety 'C6 Cl F5'
_chemical_formula_sum 'C6 Cl F5'
_chemical_formula_weight 202.51
_chemical_name_systematic Chloropentafluorobenzene
_space_group_crystal_system monoclinic
_space_group_IT_number 12
_space_group_name_Hall '-C 2y'
_space_group_name_H-M_alt 'C 1 2/m 1'
_atom_sites_solution_primary dual
_audit_creation_date 2024-11-21
_audit_creation_method
;
Olex2 1.5
(compiled 2023.08.24 svn.re1ec1418 for OlexSys, GUI svn.r6817)
;
_audit_update_record
;
2024-11-21 deposited with the CCDC.	2025-02-05 downloaded from the CCDC.
;
_cell_angle_alpha 90
_cell_angle_beta 95.977(7)
_cell_angle_gamma 90
_cell_formula_units_Z 2
_cell_length_a 9.1116(6)
_cell_length_b 7.7713(6)
_cell_length_c 4.8027(4)
_cell_measurement_reflns_used 1571
_cell_measurement_temperature 200
_cell_measurement_theta_max 72.5330
_cell_measurement_theta_min 9.8010
_cell_volume 338.23(4)
_computing_cell_refinement 'CrysAlisPro 1.171.40.57a (Rigaku OD, 2019)'
_computing_data_collection 'CrysAlisPro 1.171.40.57a (Rigaku OD, 2019)'
_computing_data_reduction 'CrysAlisPro 1.171.40.57a (Rigaku OD, 2019)'
_computing_molecular_graphics 'Olex2 1.5 (Dolomanov et al., 2009)'
_computing_publication_material 'Olex2 1.5 (Dolomanov et al., 2009)'
_computing_structure_refinement 'SHELXL 2014/7 (Sheldrick, 2015)'
_computing_structure_solution 'SHELXT 2014/5 (Sheldrick, 2014)'
_diffrn_ambient_environment N~2~
_diffrn_ambient_temperature 200
_diffrn_detector 'CCD plate'
_diffrn_detector_area_resol_mean 5.2031
_diffrn_detector_type Atlas
_diffrn_measured_fraction_theta_full 0.982
_diffrn_measured_fraction_theta_max 0.981
_diffrn_measurement_details
;
List of Runs (angles in degrees, time in seconds):

  # Type    Start    End  Width  t~exp~   \w     \q     \k     \f   Frames
#--------------------------------------------------------------------------
  1  \w     -4.00  21.00   1.00    1.00    --   34.00  92.00-108.93   25
  2  \w      2.00  27.00   1.00    1.00    --   38.00  88.00 111.78   25
  3  \w    -71.00 -20.00   1.00    1.00    --  -42.37 -38.00-120.00   51
  4  \w   -104.00 -75.00   1.00    1.00    --  -42.37 -38.00-120.00   29
  5  \w   -116.00 -53.00   1.00    1.00    --  -42.37 -57.00 150.00   63
  6  \w     -7.00  28.00   1.00    1.00    --  -42.37  57.00 -90.00   35
  7  \w    -80.00  -7.00   1.00    1.00    --  -42.37 125.00  30.00   73
  8  \w    -71.00 -11.00   1.00    1.00    --  -42.37  57.00 -90.00   60
  9  \w      9.00  34.00   1.00    1.00    --   42.37  80.00   3.93   25
 10  \w     42.00  69.00   1.00    1.00    --   42.37-125.00   0.00   27
 11  \w     12.00  37.00   1.00    1.00    --   46.00  82.00 -11.75   25
 12  \w     15.00  40.00   1.00    1.00    --   46.00  79.00-168.07   25
 13  \w     12.00  37.00   1.00    1.00    --   46.00  82.00  54.08   25
 14  \w     16.00  41.00   1.00    1.00    --   50.00  82.00-124.90   25
 15  \w     77.00 129.00   1.00    1.00    --   58.00  71.00 126.19   52
 16  \w     31.00  65.00   1.00    1.00    --   58.00  71.00 126.19   34
 17  \w     28.00  54.00   1.00    1.00    --   58.00  65.00-120.23   26
 18  \w     35.00  61.00   1.00    1.00    --   66.00  70.00  -2.61   26
 19  \w     42.00  68.00   1.00    1.00    --   70.00  69.00   8.23   26
 20  \w     39.00  78.00   1.00    1.00    --   70.00  71.00  25.21   39
 21  \w     41.00  74.00   1.00    1.00    --   70.00  68.00 153.20   33
 22  \w    113.00 142.00   1.00    1.00    --   70.00  68.00 153.20   29
 23  \w    109.00 143.00   1.00    1.00    --   70.00  71.00 -79.68   34
 24  \w     39.00  69.00   1.00    1.00    --   70.00  71.00 -79.68   30
 25  \w     44.00  80.00   1.00    1.00    --   74.00  69.00  54.66   36
 26  \w     46.00  80.00   1.00    1.00    --   74.00  61.00-111.07   34
 27  \w     57.00  83.00   1.00    1.00    --   86.00  61.00-101.42   26
 28  \w    139.00 171.00   1.00    1.00    --  102.00  61.00 -68.41   32
 29  \w     73.00 126.00   1.00    1.00    --  102.00  61.00 -68.41   53
 30  \w    131.00 157.00   1.00    1.00    --  105.44  61.00 -30.00   26
 31  \w     76.00 113.00   1.00    1.00    --  105.44  62.00  10.62   37
 32  \w     76.00 103.00   1.00    1.00    --  105.44  61.00 -30.00   27
 33  \w     80.00 107.00   1.00    1.00    --  105.44  45.00 150.00   27
 34  \w     24.00 103.00   1.00    1.00    --  105.44 -95.00  30.00   79
 35  \w     87.00 114.00   1.00    1.00    --  105.44  45.00   0.00   27
 36  \w     80.00 109.00   1.00    1.00    --  105.44  61.00 150.00   29
 37  \w     77.00 109.00   1.00    1.00    --  105.44  61.00  30.00   32
 38  \w    136.00 171.00   1.00    1.00    --  105.44  61.00 -90.00   35
 39  \w     96.00 131.00   1.00    1.00    --  105.44 -61.00 150.00   35
 40  \w     36.00  82.00   1.00    1.00    --  105.44 -61.00 150.00   46
 41  \w     85.00 115.00   1.00    1.00    --  105.44  61.00-150.00   30
 42  \w    114.00 174.00   1.00    1.00    --  105.44  77.00 120.00   60
 43  \w     77.00 102.00   1.00    1.00    --  105.44  61.00  90.00   25
 44  \w     23.00 104.00   1.00    1.00    --  105.44 -95.00 120.00   81
 45  \w    141.00 176.00   1.00    1.00    --  105.44  61.00-150.00   35
 46  \w     76.00 102.00   1.00    1.00    --  105.44  61.00 -90.00   26
 47  \w     71.00 105.00   1.00    1.00    --  105.44 -95.00-150.00   34
 48  \w     42.00 112.00   1.00    1.00    --  105.44-125.00   0.00   70
 49  \w    125.00 178.00   1.00    1.00    --  105.44  61.00-180.00   53
 50  \w     78.00 122.00   1.00    1.00    --  105.44  61.00-180.00   44
 51  \w    110.00 177.00   1.00    1.00    --  105.44  61.00  60.00   67
 52  \w     76.00 106.00   1.00    1.00    --  105.44  61.00  60.00   30
 53  \w    122.00 149.00   1.00    1.00    --  105.44  30.00 -90.00   27
 54  \w     90.00 130.00   1.00    1.00    --  105.44  45.00 120.00   40
 55  \w     80.00 107.00   1.00    1.00    --  105.44  30.00 -90.00   27
 56  \w    118.00 177.00   1.00    1.00    --  105.44  62.00  10.62   59
;
_diffrn_measurement_device 'four-circle diffractometer'
_diffrn_measurement_device_type 'SuperNova, Dual, Cu at home/near, Atlas'
_diffrn_measurement_method '\w scans'
_diffrn_orient_matrix_type 'CrysAlisPro convention (1999,Acta A55,543-557)'
_diffrn_orient_matrix_UB_11 -0.0794665000
_diffrn_orient_matrix_UB_12 0.1528249000
_diffrn_orient_matrix_UB_13 -0.1546847000
_diffrn_orient_matrix_UB_21 0.1396465000
_diffrn_orient_matrix_UB_22 0.1109293000
_diffrn_orient_matrix_UB_23 0.0626803000
_diffrn_orient_matrix_UB_31 0.0555465000
_diffrn_orient_matrix_UB_32 -0.0603751000
_diffrn_orient_matrix_UB_33 -0.2759434000
_diffrn_radiation_monochromator mirror
_diffrn_radiation_probe x-ray
_diffrn_radiation_type CuK\a
_diffrn_radiation_wavelength 1.54184
_diffrn_reflns_av_R_equivalents 0.1277
_diffrn_reflns_av_unetI/netI 0.0518
_diffrn_reflns_Laue_measured_fraction_full 0.982
_diffrn_reflns_Laue_measured_fraction_max 0.981
_diffrn_reflns_limit_h_max 11
_diffrn_reflns_limit_h_min -11
_diffrn_reflns_limit_k_max 9
_diffrn_reflns_limit_k_min -9
_diffrn_reflns_limit_l_max 5
_diffrn_reflns_limit_l_min -5
_diffrn_reflns_number 2160
_diffrn_reflns_point_group_measured_fraction_full 0.982
_diffrn_reflns_point_group_measured_fraction_max 0.981
_diffrn_reflns_theta_full 67.684
_diffrn_reflns_theta_max 72.892
_diffrn_reflns_theta_min 9.796
_diffrn_source 'micro-focus sealed X-ray tube'
_diffrn_source_type 'SuperNova (Cu) X-ray Source'
_exptl_absorpt_coefficient_mu 5.481
_exptl_absorpt_correction_T_max 1.000
_exptl_absorpt_correction_T_min 0.063
_exptl_absorpt_correction_type gaussian
_exptl_absorpt_process_details
;
CrysAlisPro 1.171.40.57a (Rigaku Oxford Diffraction, 2019)
Numerical absorption correction based on gaussian integration over
			a multifaceted crystal model
;
_exptl_crystal_colour 'clear colourless'
_exptl_crystal_colour_lustre clear
_exptl_crystal_colour_primary colourless
_exptl_crystal_density_diffrn 1.988
_exptl_crystal_description block
_exptl_crystal_F_000 196
_exptl_crystal_preparation 'Liquid sealed in 0.3mm X-ray capillary'
_exptl_crystal_recrystallization_method 'Grown in situ from the melt'
_exptl_crystal_size_max 0.961
_exptl_crystal_size_mid 0.365
_exptl_crystal_size_min 0.357
_refine_diff_density_max 0.201
_refine_diff_density_min -0.332
_refine_diff_density_rms 0.055
_refine_ls_extinction_coef 0.09(2)
_refine_ls_extinction_expression Fc^*^=kFc[1+0.001xFc^2^\l^3^/sin(2\q)]^-1/4^
_refine_ls_extinction_method 'SHELXL-2014/7 (Sheldrick 2014'
_refine_ls_goodness_of_fit_ref 1.084
_refine_ls_hydrogen_treatment undef
_refine_ls_matrix_type full
_refine_ls_number_parameters 32
_refine_ls_number_reflns 359
_refine_ls_number_restraints 0
_refine_ls_restrained_S_all 1.084
_refine_ls_R_factor_all 0.0725
_refine_ls_R_factor_gt 0.0694
_refine_ls_shift/su_max 0.000
_refine_ls_shift/su_mean 0.000
_refine_ls_structure_factor_coef Fsqd
_refine_ls_weighting_details 'w=1/[\s^2^(Fo^2^)+(0.0801P)^2^+0.4739P] where P=(Fo^2^+2Fc^2^)/3'
_refine_ls_weighting_scheme calc
_refine_ls_wR_factor_gt 0.1861
_refine_ls_wR_factor_ref 0.1889
_reflns_Friedel_coverage 0.000
_reflns_number_gt 323
_reflns_number_total 359
_reflns_threshold_expression 'I > 2\s(I)'
_cod_data_source_file d4ce01192a2.cif
_cod_data_source_block exp_2989
_cod_database_code 7249896
_shelx_shelxl_version_number 2014/7
_chemical_oxdiff_formula C6F5Cl
_chemical_oxdiff_usercomment 'Liquid in 0.3mm capillary, centrifuge, nucleated at 240K, then 200K'
_shelx_space_group_comment
;
The symmetry employed for this shelxl refinement is uniquely defined
by the following loop, which should always be used as a source of
symmetry information in preference to the above space-group names.
They are only intended as comments.
;
_reflns_odcompleteness_completeness 98.78
_reflns_odcompleteness_iscentric 1
_reflns_odcompleteness_theta 66.97
_olex2_refinement_description
;
1. Shared sites
{Cl1, F1}
2. Uiso/Uaniso restraints and constraints
Uanis(Cl1) = Uanis(F1)
3. Others
 Fixed Sof: Cl1(0.25) F1(0.25)
;
_olex2_date_sample_data_collection 2021-12-08
_olex2_exptl_crystal_mounting_method '0.3mm X-ray capillary'
_olex2_submission_special_instructions 'No special instructions were received'
_oxdiff_exptl_absorpt_empirical_details
;
Empirical correction (ABSPACK) includes:
;
_oxdiff_exptl_absorpt_empirical_full_max 4.464
_oxdiff_exptl_absorpt_empirical_full_min 0.392

loop_
_space_group_symop_operation_xyz
'x, y, z'
'-x, y, -z'
'x+1/2, y+1/2, z'
'-x+1/2, y+1/2, -z'
'-x, -y, -z'
'x, -y, z'
'-x+1/2, -y+1/2, -z'
'x+1/2, -y+1/2, z'

loop_
_atom_site_label
_atom_site_type_symbol
_atom_site_fract_x
_atom_site_fract_y
_atom_site_fract_z
_atom_site_U_iso_or_equiv
_atom_site_adp_type
_atom_site_occupancy
_atom_site_site_symmetry_order
_atom_site_calc_flag
_atom_site_refinement_flags_posn
_atom_site_refinement_flags_adp
_atom_site_refinement_flags_occupancy
_atom_site_disorder_assembly
_atom_site_disorder_group
Cl1 Cl 0.2292(2) 0.0000 -0.3783(4) 0.1069(14) Uani 0.5 2 d S T P . .
F1 F 0.2292(2) 0.0000 -0.3783(4) 0.1069(14) Uani 0.5 2 d S T P . .
F2 F 0.1038(3) -0.3031(4) -0.1829(7) 0.1096(16) Uani 1 1 d . . . . .
C1 C 0.1068(5) 0.0000 -0.1789(11) 0.0731(16) Uani 1 2 d S T P . .
C2 C 0.0537(4) -0.1523(5) -0.0897(8) 0.0750(14) Uani 1 1 d . . . . .

loop_
_atom_site_aniso_label
_atom_site_aniso_U_11
_atom_site_aniso_U_22
_atom_site_aniso_U_33
_atom_site_aniso_U_23
_atom_site_aniso_U_13
_atom_site_aniso_U_12
Cl1 0.0875(18) 0.156(3) 0.0811(17) 0.000 0.0265(11) 0.000
F1 0.0875(18) 0.156(3) 0.0811(17) 0.000 0.0265(11) 0.000
F2 0.097(2) 0.0788(19) 0.149(3) -0.0290(15) -0.0064(17) 0.0241(13)
C1 0.055(3) 0.091(4) 0.073(3) 0.000 0.003(2) 0.000
C2 0.066(2) 0.067(2) 0.089(3) -0.0095(16) -0.0061(17) 0.0077(14)

loop_
_atom_type_symbol
_atom_type_description
_atom_type_scat_dispersion_real
_atom_type_scat_dispersion_imag
_atom_type_scat_source
C C 0.0181 0.0091 'International Tables Vol C Tables 4.2.6.8 and 6.1.1.4'
Cl Cl 0.3639 0.7018 'International Tables Vol C Tables 4.2.6.8 and 6.1.1.4'
F F 0.0727 0.0534 'International Tables Vol C Tables 4.2.6.8 and 6.1.1.4'

loop_
_exptl_crystal_face_index_h
_exptl_crystal_face_index_k
_exptl_crystal_face_index_l
_exptl_crystal_face_perp_dist
-3 2 3 0.4720
3 -2 -3 0.4671
-4 -4 0 0.1131
-5 -2 -1 0.1115
5 2 1 0.2476
5 -1 1 0.2329
-5 1 -1 0.1312
4 -3 1 0.2001
-4 3 -1 0.1559
1 -5 1 0.1655
-1 5 -1 0.1967
-2 -5 1 0.1377
2 5 -1 0.2245
4 4 0 0.2393

loop_
_geom_angle_atom_site_label_1
_geom_angle_atom_site_label_2
_geom_angle_atom_site_label_3
_geom_angle
_geom_angle_site_symmetry_1
_geom_angle_site_symmetry_3
_geom_angle_publ_flag
C2 C1 Cl1 119.8(3) 6 . ?
C2 C1 Cl1 119.8(3) . . ?
C2 C1 C2 120.3(5) 6 . ?
F2 C2 C1 120.4(4) . . ?
F2 C2 C2 119.8(2) . 2 ?
C1 C2 C2 119.8(3) . 2 ?

loop_
_geom_bond_atom_site_label_1
_geom_bond_atom_site_label_2
_geom_bond_distance
_geom_bond_site_symmetry_2
_geom_bond_publ_flag
Cl1 C1 1.544(6) . ?
F2 C2 1.351(4) . ?
C1 C2 1.364(5) 6 ?
C1 C2 1.364(5) . ?
C2 C2 1.370(9) 2 ?

loop_
_geom_torsion_atom_site_label_1
_geom_torsion_atom_site_label_2
_geom_torsion_atom_site_label_3
_geom_torsion_atom_site_label_4
_geom_torsion
_geom_torsion_site_symmetry_1
_geom_torsion_site_symmetry_2
_geom_torsion_site_symmetry_3
_geom_torsion_site_symmetry_4
_geom_torsion_publ_flag
Cl1 C1 C2 F2 -2.4(6) . . . . ?
Cl1 C1 C2 C2 179.3(4) . . . 2 ?
C2 C1 C2 F2 178.5(3) 6 . . . ?
C2 C1 C2 C2 0.1(8) 6 . . 2 ?

loop_
_exptl_oxdiff_crystal_face_indexfrac_h
_exptl_oxdiff_crystal_face_indexfrac_k
_exptl_oxdiff_crystal_face_indexfrac_l
_exptl_oxdiff_crystal_face_x
_exptl_oxdiff_crystal_face_y
_exptl_oxdiff_crystal_face_z
-2.5170 1.5098 2.7868 -0.0003 -0.0093 -1.0000
2.5029 -1.5226 -2.7869 -0.0005 0.0059 1.0000
-4.1056 -3.6185 0.0371 -0.2325 -0.9724 -0.0198
-5.3237 -1.5673 -0.6551 0.2849 -0.9584 -0.0203
5.3168 1.5719 0.6633 -0.2849 0.9584 0.0174
5.1414 -0.9204 1.1414 -0.7258 0.6874 0.0262
-5.1173 0.9048 -1.1701 0.7259 -0.6876 -0.0160
3.5793 -3.1595 1.3255 -0.9723 0.2324 0.0238
-3.6257 3.1880 -1.2694 0.9717 -0.2322 -0.0436
1.0235 -4.5314 1.1941 -0.9586 -0.2849 0.0009
-0.9990 4.5160 -1.2217 0.9585 0.2849 0.0090
-1.7750 -4.7086 0.7056 -0.6877 -0.7260 -0.0090
1.7750 4.7086 -0.7056 0.6877 0.7260 0.0090
4.1285 3.6028 -0.0646 0.2325 0.9721 0.0296
